data_2205146
loop_
_publ_author_name
K.Ravikumar
B.Sridhar
'M. Mahesh'
'V. V. Narayana Reddy'

_publ_section_title
;
 A diastereoisomer of pyrano[3,2-<i>c</i>]quinoline
;
_journal_issue 2
_journal_name_full 'Acta Crystallographica Section E'
_journal_page_first o461
_journal_page_last o463
_journal_paper_doi 10.1107/S1600536805002448
_journal_volume 61
_journal_year 2005
_chemical_formula_iupac 'C18 H18 N2 O3'
_chemical_formula_moiety 'C18 H18 N2 O3'
_chemical_formula_sum 'C18 H18 N2 O3'
_chemical_formula_weight 310.34
_chemical_name_systematic
;
5-(4-nitrophenyl)-3,4,4a,5,6,10b-hexahydro-2H-pyrano[3,2-c]quinoline
;
_space_group_IT_number 2
_symmetry_cell_setting triclinic
_symmetry_space_group_name_Hall '-P 1'
_symmetry_space_group_name_H-M 'P -1'
_atom_sites_solution_hydrogens geom
_atom_sites_solution_primary direct
_atom_sites_solution_secondary difmap
_audit_creation_method SHELXL-97
_cell_angle_alpha 98.039(2)
_cell_angle_beta 115.157(2)
_cell_angle_gamma 104.092(2)
_cell_formula_units_Z 2
_cell_length_a 9.5001(10)
_cell_length_b 9.8823(10)
_cell_length_c 9.9403(10)
_cell_measurement_reflns_used 2569
_cell_measurement_temperature 273(2)
_cell_measurement_theta_max 26.68
_cell_measurement_theta_min 2.21
_cell_volume 787.18(14)
_computing_cell_refinement 'SAINT (Bruker, 2001)'
_computing_data_collection 'SMART (Bruker, 2001)'
_computing_data_reduction SAINT
_computing_molecular_graphics 'SHELXTL/PC (Sheldrick, 1990)'
_computing_publication_material 'SHELXL97 and PARST (Nardelli, 1995)'
_computing_structure_refinement 'SHELXL97 (Sheldrick, 1997)'
_computing_structure_solution 'SHELXS97 (Sheldrick, 1997)'
_diffrn_ambient_temperature 273(2)
_diffrn_measured_fraction_theta_full 0.999
_diffrn_measured_fraction_theta_max 0.999
_diffrn_measurement_device 'Bruker SMART APEX CCD area-detector'
_diffrn_measurement_device_type 'CCD Area Detector'
_diffrn_measurement_method \w
_diffrn_radiation_monochromator graphite
_diffrn_radiation_source 'fine-focus sealed tube'
_diffrn_radiation_type MoK\a
_diffrn_radiation_wavelength 0.71073
_diffrn_reflns_av_R_equivalents 0.0211
_diffrn_reflns_av_sigmaI/netI 0.0244
_diffrn_reflns_limit_h_max 11
_diffrn_reflns_limit_h_min -11
_diffrn_reflns_limit_k_max 11
_diffrn_reflns_limit_k_min -11
_diffrn_reflns_limit_l_max 11
_diffrn_reflns_limit_l_min -11
_diffrn_reflns_number 7650
_diffrn_reflns_theta_full 25.00
_diffrn_reflns_theta_max 25.00
_diffrn_reflns_theta_min 2.21
_diffrn_standards_number 0
_exptl_absorpt_coefficient_mu 0.090
_exptl_absorpt_correction_type none
_exptl_crystal_colour colorless
_exptl_crystal_density_diffrn 1.309
_exptl_crystal_density_method 'not measured'
_exptl_crystal_description block
_exptl_crystal_F_000 328
_exptl_crystal_size_max 0.20
_exptl_crystal_size_mid 0.15
_exptl_crystal_size_min 0.10
_refine_diff_density_max 0.188
_refine_diff_density_min -0.159
_refine_ls_extinction_method none
_refine_ls_goodness_of_fit_ref 1.153
_refine_ls_hydrogen_treatment constr
_refine_ls_matrix_type full
_refine_ls_number_parameters 212
_refine_ls_number_reflns 2770
_refine_ls_number_restraints 0
_refine_ls_restrained_S_all 1.153
_refine_ls_R_factor_all 0.0731
_refine_ls_R_factor_gt 0.0610
_refine_ls_shift/su_max 0.000
_refine_ls_shift/su_mean 0.000
_refine_ls_structure_factor_coef Fsqd
_refine_ls_weighting_details 'calc w = 1/[\s^2^(Fo^2^)+(0.0514P)^2^+0.2373P] where P = (Fo^2^+2Fc^2^)/3'
_refine_ls_weighting_scheme calc
_refine_ls_wR_factor_gt 0.1318
_refine_ls_wR_factor_ref 0.1386
_reflns_number_gt 2344
_reflns_number_total 2770
_reflns_threshold_expression I>2\s(I)
_cod_data_source_file rz6039.cif
_cod_data_source_block I
_cod_database_code 2205146
_cod_database_fobs_code 2205146

loop_
_symmetry_equiv_pos_as_xyz
'x, y, z'
'-x, -y, -z'

loop_
_atom_site_label
_atom_site_fract_x
_atom_site_fract_y
_atom_site_fract_z
_atom_site_U_iso_or_equiv
_atom_site_adp_type
_atom_site_calc_flag
_atom_site_refinement_flags
_atom_site_occupancy
_atom_site_type_symbol
N1 0.5979(3) 0.8189(2) 1.1103(2) 0.0633(6) Uani d . 1 N
H1N 0.700(3) 0.845(3) 1.171(3) 0.068(8) Uiso d . 1 H
N2 0.9753(2) 0.9282(2) 0.7131(2) 0.0614(5) Uani d . 1 N
O1 0.2223(2) 0.49447(16) 0.88797(18) 0.0605(4) Uani d . 1 O
O2 1.0328(3) 0.8449(2) 0.6707(3) 0.0950(7) Uani d . 1 O
O3 1.0069(2) 1.0536(2) 0.7075(2) 0.0857(6) Uani d . 1 O
C1 0.1396(4) 0.4255(3) 0.7255(3) 0.0763(8) Uani d . 1 C
H1A 0.0376 0.4462 0.6764 0.092 Uiso calc R 1 H
H1B 0.1117 0.3212 0.7080 0.092 Uiso calc R 1 H
C2 0.2467(4) 0.4781(3) 0.6543(3) 0.0767(8) Uani d . 1 C
H2A 0.1876 0.4319 0.5438 0.092 Uiso calc R 1 H
H2B 0.3460 0.4525 0.6988 0.092 Uiso calc R 1 H
C3 0.2927(3) 0.6409(3) 0.6840(3) 0.0616(6) Uani d . 1 C
H3A 0.1952 0.6643 0.6241 0.074 Uiso calc R 1 H
H3B 0.3727 0.6757 0.6495 0.074 Uiso calc R 1 H
C4 0.3654(3) 0.7188(2) 0.8548(2) 0.0474(5) Uani d . 1 C
H4 0.3664 0.8190 0.8623 0.057 Uiso calc R 1 H
C5 0.5427(3) 0.7245(2) 0.9584(2) 0.0498(5) Uani d . 1 C
H5 0.5411 0.6267 0.9675 0.060 Uiso calc R 1 H
C6 0.4998(3) 0.7882(3) 1.1804(3) 0.0539(6) Uani d . 1 C
C7 0.5660(3) 0.8426(3) 1.3395(3) 0.0720(7) Uani d . 1 C
H7 0.6772 0.8989 1.3992 0.086 Uiso calc R 1 H
C8 0.4692(4) 0.8142(3) 1.4090(3) 0.0752(8) Uani d . 1 C
H8 0.5155 0.8502 1.5156 0.090 Uiso calc R 1 H
C9 0.3040(3) 0.7331(3) 1.3229(3) 0.0682(7) Uani d . 1 C
H9 0.2387 0.7136 1.3706 0.082 Uiso calc R 1 H
C10 0.2373(3) 0.6814(2) 1.1663(3) 0.0563(6) Uani d . 1 C
H10 0.1252 0.6279 1.1079 0.068 Uiso calc R 1 H
C11 0.3321(3) 0.7064(2) 1.0918(2) 0.0478(5) Uani d . 1 C
C12 0.2562(3) 0.6479(2) 0.9197(2) 0.0486(5) Uani d . 1 C
H12 0.1511 0.6656 0.8710 0.058 Uiso calc R 1 H
C13 0.6592(3) 0.7803(2) 0.8970(2) 0.0478(5) Uani d . 1 C
C14 0.7181(3) 0.6864(2) 0.8361(3) 0.0577(6) Uani d . 1 C
H14 0.6877 0.5897 0.8367 0.069 Uiso calc R 1 H
C15 0.8203(3) 0.7333(2) 0.7749(3) 0.0580(6) Uani d . 1 C
H15 0.8588 0.6695 0.7340 0.070 Uiso calc R 1 H
C16 0.8640(2) 0.8762(2) 0.7756(2) 0.0488(5) Uani d . 1 C
C17 0.8087(3) 0.9725(2) 0.8354(3) 0.0570(6) Uani d . 1 C
H17 0.8401 1.0693 0.8352 0.068 Uiso calc R 1 H
C18 0.7064(3) 0.9235(2) 0.8953(3) 0.0564(6) Uani d . 1 C
H18 0.6680 0.9880 0.9355 0.068 Uiso calc R 1 H

loop_
_atom_site_aniso_label
_atom_site_aniso_U_11
_atom_site_aniso_U_22
_atom_site_aniso_U_33
_atom_site_aniso_U_12
_atom_site_aniso_U_13
_atom_site_aniso_U_23
N1 0.0414(12) 0.0900(16) 0.0446(12) 0.0119(11) 0.0155(10) 0.0133(10)
N2 0.0474(11) 0.0708(14) 0.0615(13) 0.0120(10) 0.0253(10) 0.0218(11)
O1 0.0653(10) 0.0502(9) 0.0578(10) 0.0125(8) 0.0257(8) 0.0152(7)
O2 0.0970(15) 0.1009(15) 0.1311(19) 0.0418(13) 0.0857(15) 0.0414(13)
O3 0.0796(13) 0.0763(13) 0.1152(17) 0.0176(10) 0.0578(12) 0.0449(12)
C1 0.0798(19) 0.0594(15) 0.0636(17) 0.0066(13) 0.0255(15) 0.0008(13)
C2 0.0825(19) 0.0743(18) 0.0563(16) 0.0183(15) 0.0287(15) -0.0015(13)
C3 0.0588(14) 0.0763(17) 0.0473(13) 0.0219(12) 0.0230(11) 0.0191(12)
C4 0.0510(12) 0.0491(12) 0.0439(12) 0.0222(10) 0.0204(10) 0.0168(9)
C5 0.0483(12) 0.0556(13) 0.0485(13) 0.0197(10) 0.0229(10) 0.0203(10)
C6 0.0500(13) 0.0654(14) 0.0485(13) 0.0214(11) 0.0233(11) 0.0195(11)
C7 0.0587(15) 0.095(2) 0.0451(14) 0.0167(14) 0.0170(12) 0.0126(13)
C8 0.0797(19) 0.098(2) 0.0451(14) 0.0286(16) 0.0299(14) 0.0154(14)
C9 0.0753(18) 0.0886(19) 0.0592(16) 0.0344(15) 0.0421(14) 0.0296(14)
C10 0.0542(13) 0.0601(14) 0.0599(15) 0.0222(11) 0.0288(12) 0.0218(11)
C11 0.0484(12) 0.0512(12) 0.0497(13) 0.0228(10) 0.0234(10) 0.0207(10)
C12 0.0433(12) 0.0545(13) 0.0483(13) 0.0205(10) 0.0187(10) 0.0186(10)
C13 0.0447(12) 0.0521(12) 0.0469(12) 0.0196(10) 0.0191(10) 0.0182(10)
C14 0.0600(14) 0.0486(13) 0.0776(16) 0.0238(11) 0.0388(13) 0.0261(12)
C15 0.0574(14) 0.0570(14) 0.0724(16) 0.0263(11) 0.0378(13) 0.0206(12)
C16 0.0399(11) 0.0542(13) 0.0454(12) 0.0115(10) 0.0164(10) 0.0146(10)
C17 0.0620(14) 0.0438(12) 0.0604(14) 0.0136(11) 0.0273(12) 0.0151(11)
C18 0.0616(14) 0.0516(13) 0.0605(14) 0.0215(11) 0.0325(12) 0.0135(11)

loop_
_atom_type_symbol
_atom_type_description
_atom_type_scat_dispersion_real
_atom_type_scat_dispersion_imag
_atom_type_scat_source
C C 0.0033 0.0016 'International Tables Vol C Tables 4.2.6.8 and 6.1.1.4'
H H 0 0 'International Tables Vol C Tables 4.2.6.8 and 6.1.1.4'
N N 0.0061 0.0033 'International Tables Vol C Tables 4.2.6.8 and 6.1.1.4'
O O 0.0106 0.006 'International Tables Vol C Tables 4.2.6.8 and 6.1.1.4'
F F 0.0171 0.0103 'International Tables Vol C Tables 4.2.6.8 and 6.1.1.4'
Cl Cl 0.1484 0.1585 'International Tables Vol C Tables 4.2.6.8 and 6.1.1.4'

loop_
_geom_angle_atom_site_label_1
_geom_angle_atom_site_label_2
_geom_angle_atom_site_label_3
_geom_angle
_geom_angle_publ_flag
C6 N1 C5 118.0(2) y
C6 N1 H1N 114.3(17) ?
C5 N1 H1N 114.8(17) ?
O2 N2 O3 122.9(2) y
O2 N2 C16 118.6(2) y
O3 N2 C16 118.5(2) y
C1 O1 C12 111.62(17) ?
O1 C1 C2 111.0(2) ?
O1 C1 H1A 109.4 ?
C2 C1 H1A 109.4 ?
O1 C1 H1B 109.4 ?
C2 C1 H1B 109.4 ?
H1A C1 H1B 108.0 ?
C1 C2 C3 109.5(2) ?
C1 C2 H2A 109.8 ?
C3 C2 H2A 109.8 ?
C1 C2 H2B 109.8 ?
C3 C2 H2B 109.8 ?
H2A C2 H2B 108.2 ?
C2 C3 C4 112.26(19) ?
C2 C3 H3A 109.2 ?
C4 C3 H3A 109.2 ?
C2 C3 H3B 109.2 ?
C4 C3 H3B 109.2 ?
H3A C3 H3B 107.9 ?
C12 C4 C3 110.30(18) ?
C12 C4 C5 108.21(16) ?
C3 C4 C5 114.84(18) ?
C12 C4 H4 107.7 ?
C3 C4 H4 107.7 ?
C5 C4 H4 107.7 ?
N1 C5 C13 110.25(18) ?
N1 C5 C4 106.65(17) ?
C13 C5 C4 112.94(17) ?
N1 C5 H5 109.0 ?
C13 C5 H5 109.0 ?
C4 C5 H5 109.0 ?
N1 C6 C7 120.4(2) ?
N1 C6 C11 120.5(2) ?
C7 C6 C11 119.1(2) ?
C8 C7 C6 120.6(2) ?
C8 C7 H7 119.7 ?
C6 C7 H7 119.7 ?
C7 C8 C9 120.7(2) ?
C7 C8 H8 119.6 ?
C9 C8 H8 119.6 ?
C10 C9 C8 119.1(2) ?
C10 C9 H9 120.5 ?
C8 C9 H9 120.5 ?
C9 C10 C11 121.9(2) ?
C9 C10 H10 119.0 ?
C11 C10 H10 119.0 ?
C10 C11 C6 118.6(2) ?
C10 C11 C12 120.9(2) ?
C6 C11 C12 120.50(19) ?
O1 C12 C11 106.74(16) ?
O1 C12 C4 111.84(17) ?
C11 C12 C4 112.93(17) ?
O1 C12 H12 108.4 ?
C11 C12 H12 108.4 ?
C4 C12 H12 108.4 ?
C18 C13 C14 118.2(2) ?
C18 C13 C5 121.70(19) ?
C14 C13 C5 120.08(19) ?
C15 C14 C13 121.4(2) ?
C15 C14 H14 119.3 ?
C13 C14 H14 119.3 ?
C16 C15 C14 118.5(2) ?
C16 C15 H15 120.8 ?
C14 C15 H15 120.8 ?
C15 C16 C17 121.8(2) ?
C15 C16 N2 119.1(2) ?
C17 C16 N2 119.1(2) ?
C18 C17 C16 118.8(2) ?
C18 C17 H17 120.6 ?
C16 C17 H17 120.6 ?
C17 C18 C13 121.3(2) ?
C17 C18 H18 119.3 ?
C13 C18 H18 119.3 ?

loop_
_geom_bond_atom_site_label_1
_geom_bond_atom_site_label_2
_geom_bond_distance
_geom_bond_publ_flag
N1 C6 1.385(3) y
N1 C5 1.457(3) y
N1 H1N 0.84(3) ?
N2 O2 1.214(3) y
N2 O3 1.217(3) y
N2 C16 1.466(3) y
O1 C1 1.429(3) ?
O1 C12 1.429(2) ?
C1 C2 1.505(4) ?
C1 H1A 0.9700 ?
C1 H1B 0.9700 ?
C2 C3 1.511(4) ?
C2 H2A 0.9700 ?
C2 H2B 0.9700 ?
C3 C4 1.526(3) ?
C3 H3A 0.9700 ?
C3 H3B 0.9700 ?
C4 C12 1.525(3) ?
C4 C5 1.538(3) ?
C4 H4 0.9800 ?
C5 C13 1.506(3) ?
C5 H5 0.9800 ?
C6 C7 1.393(3) ?
C6 C11 1.396(3) ?
C7 C8 1.368(4) ?
C7 H7 0.9300 ?
C8 C9 1.375(4) ?
C8 H8 0.9300 ?
C9 C10 1.367(3) ?
C9 H9 0.9300 ?
C10 C11 1.389(3) ?
C10 H10 0.9300 ?
C11 C12 1.501(3) ?
C12 H12 0.9800 ?
C13 C18 1.382(3) ?
C13 C14 1.387(3) ?
C14 C15 1.375(3) ?
C14 H14 0.9300 ?
C15 C16 1.370(3) ?
C15 H15 0.9300 ?
C16 C17 1.374(3) ?
C17 C18 1.369(3) ?
C17 H17 0.9300 ?
C18 H18 0.9300 ?

loop_
_geom_hbond_atom_site_label_D
_geom_hbond_atom_site_label_H
_geom_hbond_atom_site_label_A
_geom_hbond_site_symmetry_A
_geom_hbond_distance_DH
_geom_hbond_distance_HA
_geom_hbond_distance_DA
_geom_hbond_angle_DHA
N1 H1N O3 2_777 0.84(3) 2.38(3) 3.200(3) 165(2)
C1 H1B O3 1_445 0.97 2.59 3.535(3) 166

loop_
_geom_torsion_atom_site_label_1
_geom_torsion_atom_site_label_2
_geom_torsion_atom_site_label_3
_geom_torsion_atom_site_label_4
_geom_torsion
C12 O1 C1 C2 63.0(3)
O1 C1 C2 C3 -58.1(3)
C1 C2 C3 C4 51.7(3)
C2 C3 C4 C12 -48.7(3)
C2 C3 C4 C5 73.9(3)
C6 N1 C5 C13 176.45(19)
C6 N1 C5 C4 53.5(3)
C12 C4 C5 N1 -64.0(2)
C3 C4 C5 N1 172.33(18)
C12 C4 C5 C13 174.78(17)
C3 C4 C5 C13 51.1(3)
C5 N1 C6 C7 160.0(2)
C5 N1 C6 C11 -22.2(3)
N1 C6 C7 C8 179.1(2)
C11 C6 C7 C8 1.3(4)
C6 C7 C8 C9 -0.9(4)
C7 C8 C9 C10 -0.3(4)
C8 C9 C10 C11 1.1(4)
C9 C10 C11 C6 -0.7(3)
C9 C10 C11 C12 179.7(2)
N1 C6 C11 C10 -178.3(2)
C7 C6 C11 C10 -0.5(3)
N1 C6 C11 C12 1.3(3)
C7 C6 C11 C12 179.1(2)
C1 O1 C12 C11 176.27(19)
C1 O1 C12 C4 -59.8(2)
C10 C11 C12 O1 -72.1(2)
C6 C11 C12 O1 108.3(2)
C10 C11 C12 C4 164.56(19)
C6 C11 C12 C4 -15.0(3)
C3 C4 C12 O1 51.9(2)
C5 C4 C12 O1 -74.5(2)
C3 C4 C12 C11 172.32(17)
C5 C4 C12 C11 45.9(2)
N1 C5 C13 C18 -50.0(3)
C4 C5 C13 C18 69.1(3)
N1 C5 C13 C14 131.9(2)
C4 C5 C13 C14 -108.9(2)
C18 C13 C14 C15 -0.2(3)
C5 C13 C14 C15 177.9(2)
C13 C14 C15 C16 0.2(4)
C14 C15 C16 C17 0.0(4)
C14 C15 C16 N2 179.0(2)
O2 N2 C16 C15 -4.2(3)
O3 N2 C16 C15 176.5(2)
O2 N2 C16 C17 174.8(2)
O3 N2 C16 C17 -4.5(3)
C15 C16 C17 C18 -0.2(3)
N2 C16 C17 C18 -179.2(2)
C16 C17 C18 C13 0.3(3)
C14 C13 C18 C17 -0.1(3)
C5 C13 C18 C17 -178.2(2)
